data_2020743
loop_
_publ_author_name
'Smith, Graham'
'Wermuth, Urs D.'

_publ_section_title
;
 Unusual 4-arsonoanilinium cationic species in the hydrochloride salt of
 (4-aminophenyl)arsonic acid and formed in the reaction of the acid with
 copper(II) sulfate, copper(II) chloride and cadmium chloride
;
_journal_coeditor_code KY3114
_journal_issue 4
_journal_name_full 'Acta Crystallographica Section C'
_journal_page_first
;
;
_journal_paper_doi 10.1107/S205322961700314X
_journal_volume 73
_journal_year 2017
_chemical_formula_iupac '(C6 H9 As N O3)2 [Cd Cl4]'
_chemical_formula_moiety '2(C6 H9 As N O3 +), Cd Cl4 2-'
_chemical_formula_sum 'C12 H18 As2 Cd Cl4 N2 O6'
_chemical_formula_weight 690.32
_chemical_name_common 'catena-[bis(4-arsonoanilinium) tetrachlorocadmate]'
_chemical_name_systematic
;
Poly[bis(4-arsonoanilinium) [tetra-\m-chlorido-cadmate(II)]]
;
_space_group_IT_number 61
_symmetry_cell_setting orthorhombic
_symmetry_space_group_name_Hall '-P 2ac 2ab'
_symmetry_space_group_name_H-M 'P b c a'
_atom_sites_solution_hydrogens geom
_atom_sites_solution_primary direct
_atom_sites_solution_secondary difmap
_audit_creation_method SHELXL-97
_cell_angle_alpha 90.00
_cell_angle_beta 90.00
_cell_angle_gamma 90.00
_cell_formula_units_Z 4
_cell_length_a 7.5525(4)
_cell_length_b 7.2578(3)
_cell_length_c 38.5872(17)
_cell_measurement_reflns_used 1959
_cell_measurement_temperature 200(2)
_cell_measurement_theta_max 28.65
_cell_measurement_theta_min 3.93
_cell_volume 2115.14(17)
_computing_cell_refinement
;
CrysAlis PRO (Rigaku OD, 2015)
;
_computing_data_collection
;
CrysAlis PRO (Rigaku OD, 2015)
;
_computing_data_reduction
;
CrysAlis PRO (Rigaku OD, 2015)
;
_computing_molecular_graphics
;
PLATON (Spek, 2009)
;
_computing_publication_material
;
PLATON (Spek, 2009)
;
_computing_structure_refinement
;
SHELXL97 (Sheldrick, 2008) within WinGX (Farrugia, 2012)
;
_computing_structure_solution
;
SIR92 (Altomare <i>et al.</i>, 1993)
;
_diffrn_ambient_temperature 200(2)
_diffrn_detector_area_resol_mean 16.077
_diffrn_measured_fraction_theta_full 0.997
_diffrn_measured_fraction_theta_max 0.997
_diffrn_measurement_device_type 'Oxford Diffraction Gemini-S CCD-detector'
_diffrn_measurement_method '\w scans'
_diffrn_radiation_monochromator graphite
_diffrn_radiation_source 'ENHANCE (Mo) X-ray source'
_diffrn_radiation_type MoK\a
_diffrn_radiation_wavelength 0.71073
_diffrn_reflns_av_R_equivalents 0.0311
_diffrn_reflns_av_sigmaI/netI 0.0412
_diffrn_reflns_limit_h_max 6
_diffrn_reflns_limit_h_min -9
_diffrn_reflns_limit_k_max 7
_diffrn_reflns_limit_k_min -8
_diffrn_reflns_limit_l_max 47
_diffrn_reflns_limit_l_min -44
_diffrn_reflns_number 5452
_diffrn_reflns_theta_full 25.99
_diffrn_reflns_theta_max 25.99
_diffrn_reflns_theta_min 3.43
_diffrn_standards_number 0
_exptl_absorpt_coefficient_mu 4.674
_exptl_absorpt_correction_T_max 0.980
_exptl_absorpt_correction_T_min 0.485
_exptl_absorpt_correction_type multi-scan
_exptl_absorpt_process_details
;
(CrysAlis PRO; Rigaku OD, 2015
;
_exptl_crystal_colour colourless
_exptl_crystal_density_diffrn 2.168
_exptl_crystal_density_method 'not measured'
_exptl_crystal_description plate
_exptl_crystal_F_000 1336
_exptl_crystal_size_max 0.41
_exptl_crystal_size_mid 0.25
_exptl_crystal_size_min 0.10
_refine_diff_density_max 0.620
_refine_diff_density_min -0.504
_refine_ls_extinction_method none
_refine_ls_goodness_of_fit_ref 1.109
_refine_ls_hydrogen_treatment mixed
_refine_ls_matrix_type full
_refine_ls_number_parameters 139
_refine_ls_number_reflns 2070
_refine_ls_number_restraints 5
_refine_ls_restrained_S_all 1.109
_refine_ls_R_factor_all 0.0397
_refine_ls_R_factor_gt 0.0319
_refine_ls_shift/su_max 0.001
_refine_ls_shift/su_mean 0.000
_refine_ls_structure_factor_coef Fsqd
_refine_ls_weighting_details 'calc w=1/[\s^2^(Fo^2^)+(0.0265P)^2^] where P=(Fo^2^+2Fc^2^)/3'
_refine_ls_weighting_scheme calc
_refine_ls_wR_factor_gt 0.0664
_refine_ls_wR_factor_ref 0.0701
_reflns_number_gt 1778
_reflns_number_total 2070
_reflns_threshold_expression I>2\s(I)
_cod_data_source_file ky3114sup1.cif
_cod_data_source_block IV
_cod_database_code 2020743

loop_
_symmetry_equiv_pos_site_id
_symmetry_equiv_pos_as_xyz
1 x,y,z
2 1/2-x,-y,1/2+z
3 1/2+x,1/2-y,-z
4 -x,1/2+y,1/2-z
5 -x,-y,-z
6 1/2+x,y,1/2-z
7 1/2-x,1/2+y,z
8 x,1/2-y,1/2+z

loop_
_atom_site_aniso_label
_atom_site_aniso_U_11
_atom_site_aniso_U_22
_atom_site_aniso_U_33
_atom_site_aniso_U_12
_atom_site_aniso_U_13
_atom_site_aniso_U_23
Cd1 0.0138(2) 0.0150(2) 0.0146(2) -0.0006(2) 0.0006(2) 0.0013(2)
Cl1 0.0220(6) 0.0257(6) 0.0155(5) 0.0001(4) 0.0018(4) -0.0001(4)
Cl2 0.0191(5) 0.0182(5) 0.0210(5) -0.0071(4) 0.0016(4) -0.0006(4)
As1 0.0148(2) 0.0205(2) 0.0112(2) 0.0011(2) 0.0003(2) 0.0006(2)
O11 0.0169(17) 0.0326(18) 0.0215(15) -0.0013(14) 0.0061(13) -0.0052(14)
O12 0.0217(17) 0.0261(16) 0.0187(15) 0.0003(14) -0.0056(13) -0.0027(13)
O13 0.0287(19) 0.0232(17) 0.0233(16) 0.0094(14) 0.0066(15) 0.0043(13)
N4 0.019(2) 0.027(2) 0.0149(18) 0.0003(17) 0.0016(16) 0.0017(16)
C1 0.020(2) 0.017(2) 0.0113(19) 0.0024(18) -0.0014(17) 0.0020(16)
C2 0.024(3) 0.027(2) 0.017(2) -0.011(2) -0.0014(19) 0.0017(18)
C3 0.025(2) 0.025(2) 0.014(2) -0.006(2) -0.0034(18) 0.0014(18)
C4 0.016(2) 0.015(2) 0.017(2) 0.0051(17) 0.0032(18) -0.0002(16)
C5 0.021(3) 0.033(3) 0.022(2) -0.014(2) 0.001(2) 0.002(2)
C6 0.021(2) 0.034(3) 0.015(2) -0.007(2) -0.0064(19) -0.0040(19)

loop_
_atom_site_type_symbol
_atom_site_label
_atom_site_fract_x
_atom_site_fract_y
_atom_site_fract_z
_atom_site_U_iso_or_equiv
_atom_site_thermal_displace_type
_atom_site_calc_flag
_atom_site_refinement_flags
_atom_site_occupancy
Cd Cd1 0.50000 0.50000 0.50000 0.01450(10) Uani d S 1.000
Cl Cl1 0.55662(14) 0.52125(14) 0.43568(3) 0.0211(3) Uani d . 1.000
Cl Cl2 0.70634(14) 0.79615(13) 0.50986(3) 0.0194(3) Uani d . 1.000
As As1 1.05703(6) 0.75535(6) 0.290430(10) 0.01550(10) Uani d . 1.000
O O11 1.2690(4) 0.8254(4) 0.28422(7) 0.0237(10) Uani d D 1.000
O O12 0.9688(4) 0.6397(4) 0.25798(7) 0.0222(9) Uani d . 1.000
O O13 0.9450(4) 0.9568(4) 0.29732(8) 0.0251(10) Uani d D 1.000
N N4 0.9693(5) 0.4583(5) 0.43687(9) 0.0203(11) Uani d D 1.000
C C1 1.0425(6) 0.6420(6) 0.33478(9) 0.0161(11) Uani d . 1.000
C C2 1.1509(6) 0.7069(6) 0.36094(10) 0.0227(14) Uani d . 1.000
C C3 1.1299(6) 0.6438(6) 0.39430(10) 0.0213(12) Uani d . 1.000
C C4 1.0021(5) 0.5170(5) 0.40065(10) 0.0160(12) Uani d . 1.000
C C5 0.8963(6) 0.4450(6) 0.37506(11) 0.0253(16) Uani d . 1.000
C C6 0.9169(6) 0.5087(6) 0.34161(10) 0.0233(14) Uani d . 1.000
H H2 1.24010 0.79520 0.35590 0.0270 Uiso c R 1.000
H H3 1.20330 0.68800 0.41250 0.0260 Uiso c R 1.000
H H5 0.81070 0.35320 0.38030 0.0310 Uiso c R 1.000
H H6 0.84530 0.46130 0.32340 0.0280 Uiso c R 1.000
H H11 1.331(6) 0.758(5) 0.2703(10) 0.0360 Uiso d D 1.000
H H13 0.952(6) 1.034(5) 0.2798(9) 0.0380 Uiso d D 1.000
H H41 0.974(6) 0.337(3) 0.4383(12) 0.0240 Uiso d D 1.000
H H42 1.048(5) 0.515(5) 0.4508(10) 0.0240 Uiso d D 1.000
H H43 0.858(3) 0.492(5) 0.4422(11) 0.0240 Uiso d D 1.000

loop_
_atom_type_symbol
_atom_type_description
_atom_type_scat_dispersion_real
_atom_type_scat_dispersion_imag
_atom_type_scat_source
C C 0.0033 0.0016 'International Tables Vol C Tables 4.2.6.8 and 6.1.1.4'
H H 0.0000 0.0000 'International Tables Vol C Tables 4.2.6.8 and 6.1.1.4'
N N 0.0061 0.0033 'International Tables Vol C Tables 4.2.6.8 and 6.1.1.4'
O O 0.0106 0.0060 'International Tables Vol C Tables 4.2.6.8 and 6.1.1.4'
As As 0.0499 2.0058 'International Tables Vol C Tables 4.2.6.8 and 6.1.1.4'
Cd Cd -0.8075 1.2024 'International Tables Vol C Tables 4.2.6.8 and 6.1.1.4'
Cl Cl 0.1484 0.1585 'International Tables Vol C Tables 4.2.6.8 and 6.1.1.4'

loop_
_geom_angle_atom_site_label_1
_geom_angle_atom_site_label_2
_geom_angle_atom_site_label_3
_geom_angle_site_symmetry_1
_geom_angle_site_symmetry_3
_geom_angle
_geom_angle_publ_flag
Cl1 Cd1 Cl2 . . 89.55(3) no
Cl1 Cd1 Cl2 . 3_466 88.11(3) no
Cl1 Cd1 Cl1 . 5_666 180.00 no
Cl1 Cd1 Cl2 . 5_666 90.45(3) no
Cl1 Cd1 Cl2 . 7_645 91.89(3) no
Cl2 Cd1 Cl2 . 3_466 93.34(3) no
Cl1 Cd1 Cl2 5_666 . 90.45(3) no
Cl2 Cd1 Cl2 . 5_666 180.00 no
Cl2 Cd1 Cl2 . 7_645 86.66(3) no
O11 As1 C1 . . 108.13(17) no
O11 As1 O12 . . 115.27(14) no
O11 As1 O13 . . 103.45(14) no
O13 As1 C1 . . 101.62(17) no
O12 As1 O13 . . 110.70(15) no
O12 As1 C1 . . 116.10(16) no
Cd1 Cl2 Cd1 . 3_566 154.00(4) no
As1 O11 H11 . . 115(3) no
As1 O13 H13 . . 113(3) no
H42 N4 H43 . . 111(3) no
H41 N4 H42 . . 113(4) no
H41 N4 H43 . . 107(4) no
C4 N4 H41 . . 110(3) no
C4 N4 H42 . . 109(2) no
C4 N4 H43 . . 107(3) no
As1 C1 C2 . . 118.4(3) no
As1 C1 C6 . . 121.0(3) no
C2 C1 C6 . . 120.4(4) no
C1 C2 C3 . . 120.1(4) no
C2 C3 C4 . . 118.5(4) no
N4 C4 C3 . . 119.0(3) no
N4 C4 C5 . . 118.1(3) no
C3 C4 C5 . . 122.9(4) no
C4 C5 C6 . . 118.7(4) no
C1 C6 C5 . . 119.4(4) no
C1 C2 H2 . . 120.00 no
C3 C2 H2 . . 120.00 no
C2 C3 H3 . . 121.00 no
C4 C3 H3 . . 121.00 no
C4 C5 H5 . . 121.00 no
C6 C5 H5 . . 121.00 no
C1 C6 H6 . . 120.00 no
C5 C6 H6 . . 120.00 no

loop_
_geom_bond_atom_site_label_1
_geom_bond_atom_site_label_2
_geom_bond_site_symmetry_2
_geom_bond_distance
_geom_bond_publ_flag
Cd1 Cl2 5_666 2.6820(10) no
Cd1 Cl2 7_645 2.6931(10) yes
Cd1 Cl1 5_666 2.5232(12) no
Cd1 Cl1 . 2.5232(12) yes
Cd1 Cl2 . 2.6820(10) yes
Cd1 Cl2 3_466 2.6931(10) yes
As1 O11 . 1.697(3) no
As1 O12 . 1.648(3) no
As1 O13 . 1.710(3) no
As1 C1 . 1.902(4) no
O11 H11 . 0.86(4) no
O13 H13 . 0.88(4) no
N4 C4 . 1.482(5) no
N4 H41 . 0.88(2) no
N4 H42 . 0.90(4) no
N4 H43 . 0.90(3) no
C1 C2 . 1.382(6) no
C1 C6 . 1.380(6) no
C2 C3 . 1.376(6) no
C3 C4 . 1.356(6) no
C4 C5 . 1.374(6) no
C5 C6 . 1.380(6) no
C2 H2 . 0.9500 no
C3 H3 . 0.9500 no
C5 H5 . 0.9500 no
C6 H6 . 0.9500 no

loop_
_geom_hbond_atom_site_label_D
_geom_hbond_atom_site_label_H
_geom_hbond_atom_site_label_A
_geom_hbond_site_symmetry_A
_geom_hbond_distance_DH
_geom_hbond_distance_HA
_geom_hbond_distance_DA
_geom_hbond_angle_DHA
_geom_hbond_publ_flag
O11 H11 O12 6_555 0.86(4) 1.74(4) 2.597(4) 175(3) yes
O13 H13 O12 4_755 0.88(4) 1.75(4) 2.596(4) 160(4) yes
N4 H41 Cl1 7_645 0.88(2) 2.31(2) 3.178(4) 170(5) yes
N4 H42 Cl2 3_566 0.90(4) 2.37(4) 3.257(4) 168(3) yes
N4 H43 Cl1 . 0.90(3) 2.30(2) 3.150(4) 158(4) yes
C6 H6 O13 7_645 0.95 2.41 3.246(5) 146 yes

loop_
_geom_torsion_atom_site_label_1
_geom_torsion_atom_site_label_2
_geom_torsion_atom_site_label_3
_geom_torsion_atom_site_label_4
_geom_torsion_site_symmetry_4
_geom_torsion
_geom_torsion_publ_flag
Cl1 Cd1 Cl2 Cd1 3_566 -45.92(10) no
O11 As1 C1 C2 . 32.4(4) no
O11 As1 C1 C6 . -152.9(3) no
O12 As1 C1 C2 . 163.8(3) no
O12 As1 C1 C6 . -21.6(4) no
O13 As1 C1 C2 . -76.1(4) no
O13 As1 C1 C6 . 98.6(4) no
As1 C1 C2 C3 . 172.3(3) no
C6 C1 C2 C3 . -2.4(7) no
As1 C1 C6 C5 . -172.4(3) no
C2 C1 C6 C5 . 2.2(7) no
C1 C2 C3 C4 . 0.4(7) no
C2 C3 C4 N4 . -175.5(4) no
C2 C3 C4 C5 . 2.0(6) no
N4 C4 C5 C6 . 175.3(4) no
C3 C4 C5 C6 . -2.2(6) no
C4 C5 C6 C1 . 0.1(6) no

_cod_database_fobs_code 2020743
